data_1535895
loop_
_publ_author_name
'Durif-Varambon, A.'
'Joubert, J.C.'

_publ_section_title
;
 Etude de quelques composes du type Fe O2 Na et Fe O2 Cu
;
_journal_name_full 'Journal de Physique et du Radium'
_journal_page_first 871
_journal_page_last 871
_journal_volume 23
_journal_year 1962
_chemical_formula_sum 'Na Ni0.5 Sn0.5'
_chemical_name_systematic '(Sn Ni Na2 O4)0.5'
_space_group_IT_number 166
_symmetry_space_group_name_Hall '-P 3* 2'
_symmetry_space_group_name_H-M 'R -3 m :R'
_cell_angle_alpha 31.77
_cell_angle_beta 31.77
_cell_angle_gamma 31.77
_cell_formula_units_Z 1
_cell_length_a 5.66
_cell_length_b 5.66
_cell_length_c 5.66
_cell_volume 44.644
_citation_journal_id_ASTM JPRAAJ
_cod_data_source_file Durif-Varambon_JPRAAJ_1962_1911.cif
_cod_data_source_block Na1Ni0.5Sn0.5
_cod_original_cell_volume 44.64383
_cod_original_sg_symbol_Hall '-R 3 2" (-y+z,x+z,-x+y+z)'
_cod_original_formula_sum 'Na1 Ni0.5 Sn0.5'
_cod_database_code 1535895

loop_
_symmetry_equiv_pos_as_xyz
x,y,z
z,x,y
y,z,x
-y,-x,-z
-z,-y,-x
-x,-z,-y
-x,-y,-z
-z,-x,-y
-y,-z,-x
y,x,z
z,y,x
x,z,y

loop_
_atom_site_label
_atom_site_type_symbol
_atom_site_fract_x
_atom_site_fract_y
_atom_site_fract_z
_atom_site_occupancy
_atom_site_U_iso_or_equiv
Na1 Na+1 0 0 0 1 0.0
Sn1 Sn+4 0.5 0.5 0.5 0.5 0.0
Ni1 Ni+2 0.5 0.5 0.5 0.5 0.0
